data_7716779
loop_
_publ_author_name
'Patra, Arka'
'Das, Avijit'
'Sarkar, Abhimanyu'
'G&#xf3;mez-Garc&#xed;a, Carlos J'
'Sinha, Chittaranjan'

_publ_section_title
;
 Tetranuclear Ni<sup>II</sup>-Mannich base complex with oxygenase, water
 splitting and ferromagnetic and antiferromagnetic coupling properties.
;
_journal_issue 32
_journal_name_full 'Dalton transactions (Cambridge, England : 2003)'
_journal_page_first 13515
_journal_page_last 13528
_journal_paper_doi 10.1039/d4dt01425a
_journal_volume 53
_journal_year 2024
_chemical_formula_moiety 'C22 H30 N2 O4'
_chemical_formula_sum 'C22 H30 N2 O4'
_chemical_formula_weight 386.48
_space_group_crystal_system monoclinic
_space_group_IT_number 14
_space_group_name_Hall '-P 2ybc'
_space_group_name_H-M_alt 'P 1 21/c 1'
_atom_sites_solution_hydrogens geom
_atom_sites_solution_primary direct
_audit_creation_date 2024-03-22
_audit_creation_method
;
Olex2 1.5
(compiled 2023.08.24 svn.re1ec1418 for OlexSys, GUI svn.r6817)
;
_audit_update_record
;
2024-05-12 deposited with the CCDC.	2024-07-26 downloaded from the CCDC.
;
_cell_angle_alpha 90
_cell_angle_beta 92.8350(10)
_cell_angle_gamma 90
_cell_formula_units_Z 2
_cell_length_a 15.4786(5)
_cell_length_b 8.6447(3)
_cell_length_c 7.8443(2)
_cell_measurement_reflns_used 9928
_cell_measurement_temperature 273(2)
_cell_measurement_theta_max 27.08
_cell_measurement_theta_min 2.70
_cell_volume 1048.34(6)
_computing_molecular_graphics 'Olex2 1.5 (Dolomanov et al., 2009)'
_computing_publication_material 'Olex2 1.5 (Dolomanov et al., 2009)'
_computing_structure_refinement 'XL  (Sheldrick, 2008)'
_computing_structure_solution 'SHELXS  (Sheldrick, 2008)'
_diffrn_ambient_temperature 273(2)
_diffrn_measured_fraction_theta_full 0.994
_diffrn_measured_fraction_theta_max 0.994
_diffrn_measurement_device_type 'Bruker APEX-II CCD'
_diffrn_measurement_method '\f and \w scans'
_diffrn_radiation_type MoK\a
_diffrn_radiation_wavelength 0.71073
_diffrn_reflns_av_R_equivalents 0.0351
_diffrn_reflns_av_unetI/netI 0.0153
_diffrn_reflns_Laue_measured_fraction_full 0.994
_diffrn_reflns_Laue_measured_fraction_max 0.994
_diffrn_reflns_limit_h_max 16
_diffrn_reflns_limit_h_min -16
_diffrn_reflns_limit_k_max 9
_diffrn_reflns_limit_k_min -9
_diffrn_reflns_limit_l_max 8
_diffrn_reflns_limit_l_min -8
_diffrn_reflns_number 22935
_diffrn_reflns_point_group_measured_fraction_full 0.994
_diffrn_reflns_point_group_measured_fraction_max 0.994
_diffrn_reflns_theta_full 27.08
_diffrn_reflns_theta_max 27.08
_diffrn_reflns_theta_min 2.700
_exptl_absorpt_coefficient_mu 0.084
_exptl_absorpt_correction_type none
_exptl_crystal_colour white
_exptl_crystal_density_diffrn 1.224
_exptl_crystal_description block
_exptl_crystal_F_000 416
_exptl_crystal_recrystallization_method 'Re-crystallisation from solvent'
_exptl_crystal_size_max 0.25
_exptl_crystal_size_mid 0.23
_exptl_crystal_size_min 0.20
_refine_diff_density_max 0.160
_refine_diff_density_min -0.124
_refine_diff_density_rms 0.033
_refine_ls_extinction_method none
_refine_ls_goodness_of_fit_ref 1.133
_refine_ls_hydrogen_treatment constr
_refine_ls_matrix_type full
_refine_ls_number_parameters 130
_refine_ls_number_reflns 1368
_refine_ls_number_restraints 0
_refine_ls_restrained_S_all 1.133
_refine_ls_R_factor_all 0.0487
_refine_ls_R_factor_gt 0.0423
_refine_ls_shift/su_max 0.000
_refine_ls_shift/su_mean 0.000
_refine_ls_structure_factor_coef Fsqd
_refine_ls_weighting_details 'w=1/[\s^2^(Fo^2^)+(0.0577P)^2^+0.3409P] where P=(Fo^2^+2Fc^2^)/3'
_refine_ls_weighting_scheme calc
_refine_ls_wR_factor_gt 0.1204
_refine_ls_wR_factor_ref 0.1277
_reflns_Friedel_coverage 0.000
_reflns_number_gt 1183
_reflns_number_total 2296
_reflns_threshold_expression 'I > 2\s(I)'
_cod_data_source_file d4dt01425a2.cif
_cod_data_source_block ic
_cod_depositor_comments 'Adding full bibliography for 7716779--7716780.cif.'
_cod_database_code 7716779
_shelx_shelxl_version_number 2016/6
_shelx_space_group_comment
;
The symmetry employed for this shelxl refinement is uniquely defined
by the following loop, which should always be used as a source of
symmetry information in preference to the above space-group names.
They are only intended as comments.
;
_olex2_refinement_description
;
1. Fixed Uiso
 At 1.2 times of:
  All C(H) groups, All C(H,H) groups
 At 1.5 times of:
  All C(H,H,H) groups, All O(H) groups
2.a Secondary CH2 refined with riding coordinates:
 C11(H11A,H11B), C10(H10A,H10B), C9(H9A,H9B)
2.b Aromatic/amide H refined with riding coordinates:
 C3(H3), C5(H5)
2.c Idealised Me refined as rotating group:
 C7(H7A,H7B,H7C), C8(H8A,H8B,H8C)
2.d Idealised tetrahedral OH refined as rotating group:
 O1(H1)
;
_olex2_submission_special_instructions 'No special instructions were received'

loop_
_space_group_symop_operation_xyz
'x, y, z'
'-x, y+1/2, -z+1/2'
'-x, -y, -z'
'x, -y-1/2, z-1/2'

loop_
_atom_site_label
_atom_site_type_symbol
_atom_site_fract_x
_atom_site_fract_y
_atom_site_fract_z
_atom_site_U_iso_or_equiv
_atom_site_adp_type
_atom_site_occupancy
_atom_site_site_symmetry_order
_atom_site_calc_flag
_atom_site_refinement_flags_posn
_atom_site_refinement_flags_adp
_atom_site_refinement_flags_occupancy
_atom_site_disorder_assembly
_atom_site_disorder_group
O1 O 0.38593(8) 0.49211(18) 0.38833(18) 0.0613(5) Uani 1 1 d . . . . .
H1 H 0.417340 0.512957 0.310358 0.092 Uiso 1 1 calc R U . . .
O2 O 0.26900(9) 0.4093(2) 0.5978(2) 0.0707(5) Uani 1 1 d . . . . .
N1 N 0.42707(10) 0.5709(2) 0.0749(2) 0.0548(5) Uani 1 1 d . . . . .
C2 C 0.23824(13) 0.4774(2) 0.4493(3) 0.0529(6) Uani 1 1 d . . . . .
C1 C 0.30204(12) 0.5201(2) 0.3372(3) 0.0502(5) Uani 1 1 d . . . . .
C3 C 0.15243(13) 0.5075(3) 0.4073(3) 0.0591(6) Uani 1 1 d . . . . .
H3 H 0.110659 0.479382 0.482725 0.071 Uiso 1 1 calc R U . . .
C11 C 0.49537(13) 0.6629(2) 0.0000(3) 0.0576(6) Uani 1 1 d . . . . .
H11A H 0.501014 0.761300 0.058943 0.069 Uiso 1 1 calc R U . . .
H11B H 0.479698 0.683499 -0.119079 0.069 Uiso 1 1 calc R U . . .
C10 C 0.41984(13) 0.4213(3) -0.0136(3) 0.0598(6) Uani 1 1 d . . . . .
H10A H 0.402880 0.438080 -0.132892 0.072 Uiso 1 1 calc R U . . .
H10B H 0.375553 0.359077 0.036526 0.072 Uiso 1 1 calc R U . . .
C6 C 0.27797(13) 0.5919(2) 0.1838(3) 0.0538(6) Uani 1 1 d . . . . .
C5 C 0.19072(13) 0.6187(3) 0.1439(3) 0.0605(6) Uani 1 1 d . . . . .
H5 H 0.174608 0.664523 0.039819 0.073 Uiso 1 1 calc R U . . .
C4 C 0.12706(13) 0.5794(3) 0.2540(3) 0.0619(6) Uani 1 1 d . . . . .
C9 C 0.34463(13) 0.6553(3) 0.0674(3) 0.0623(6) Uani 1 1 d . . . . .
H9A H 0.320597 0.652978 -0.049174 0.075 Uiso 1 1 calc R U . . .
H9B H 0.355881 0.762525 0.097162 0.075 Uiso 1 1 calc R U . . .
C7 C 0.20805(16) 0.3682(4) 0.7184(3) 0.0872(9) Uani 1 1 d . . . . .
H7A H 0.178092 0.459181 0.753426 0.131 Uiso 1 1 calc R U . . .
H7B H 0.237477 0.321513 0.816006 0.131 Uiso 1 1 calc R U . . .
H7C H 0.167226 0.296028 0.667792 0.131 Uiso 1 1 calc R U . . .
C8 C 0.03288(15) 0.6159(4) 0.2116(4) 0.0921(9) Uani 1 1 d . . . . .
H8A H 0.027437 0.668037 0.103579 0.138 Uiso 1 1 calc R U . . .
H8B H 0.011225 0.681359 0.298728 0.138 Uiso 1 1 calc R U . . .
H8C H 0.000180 0.521540 0.205750 0.138 Uiso 1 1 calc R U . . .

loop_
_atom_site_aniso_label
_atom_site_aniso_U_11
_atom_site_aniso_U_22
_atom_site_aniso_U_33
_atom_site_aniso_U_23
_atom_site_aniso_U_13
_atom_site_aniso_U_12
O1 0.0465(9) 0.0711(11) 0.0674(10) 0.0100(8) 0.0162(7) 0.0058(7)
O2 0.0581(10) 0.0873(12) 0.0686(10) 0.0220(9) 0.0208(8) 0.0028(8)
N1 0.0490(10) 0.0556(11) 0.0616(11) 0.0010(9) 0.0215(8) -0.0048(8)
C2 0.0530(13) 0.0507(13) 0.0561(13) 0.0009(10) 0.0154(10) -0.0013(10)
C1 0.0436(12) 0.0480(12) 0.0601(13) -0.0020(10) 0.0154(10) 0.0015(9)
C3 0.0506(13) 0.0637(15) 0.0651(14) -0.0024(11) 0.0239(11) -0.0032(10)
C11 0.0577(13) 0.0525(13) 0.0646(13) -0.0011(10) 0.0242(10) -0.0096(10)
C10 0.0520(13) 0.0656(15) 0.0634(14) -0.0013(11) 0.0196(10) -0.0137(11)
C6 0.0506(12) 0.0538(13) 0.0587(13) 0.0002(10) 0.0183(10) 0.0014(10)
C5 0.0549(14) 0.0676(15) 0.0599(13) 0.0033(11) 0.0110(10) 0.0064(11)
C4 0.0455(12) 0.0735(16) 0.0678(15) -0.0060(12) 0.0132(11) 0.0031(11)
C9 0.0574(14) 0.0640(15) 0.0672(14) 0.0097(12) 0.0208(11) 0.0034(11)
C7 0.0754(17) 0.112(2) 0.0760(17) 0.0283(16) 0.0254(14) -0.0064(16)
C8 0.0518(15) 0.136(3) 0.0896(19) 0.0016(18) 0.0118(13) 0.0097(15)

loop_
_atom_type_symbol
_atom_type_description
_atom_type_scat_dispersion_real
_atom_type_scat_dispersion_imag
_atom_type_scat_source
C C 0.0033 0.0016 'International Tables Vol C Tables 4.2.6.8 and 6.1.1.4'
H H 0.0000 0.0000 'International Tables Vol C Tables 4.2.6.8 and 6.1.1.4'
N N 0.0061 0.0033 'International Tables Vol C Tables 4.2.6.8 and 6.1.1.4'
O O 0.0106 0.0060 'International Tables Vol C Tables 4.2.6.8 and 6.1.1.4'

loop_
_geom_angle_atom_site_label_1
_geom_angle_atom_site_label_2
_geom_angle_atom_site_label_3
_geom_angle
_geom_angle_site_symmetry_1
_geom_angle_site_symmetry_3
_geom_angle_publ_flag
C1 O1 H1 109.5 . . ?
C2 O2 C7 117.51(18) . . ?
C11 N1 C10 109.09(15) . . ?
C9 N1 C11 110.85(17) . . ?
C9 N1 C10 111.86(17) . . ?
O2 C2 C1 114.84(18) . . ?
O2 C2 C3 125.13(18) . . ?
C3 C2 C1 120.0(2) . . ?
O1 C1 C2 117.32(19) . . ?
O1 C1 C6 123.07(17) . . ?
C6 C1 C2 119.59(19) . . ?
C2 C3 H3 119.4 . . ?
C2 C3 C4 121.21(19) . . ?
C4 C3 H3 119.4 . . ?
N1 C11 H11A 109.5 . . ?
N1 C11 H11B 109.5 . . ?
N1 C11 C10 110.68(18) . 3_665 ?
H11A C11 H11B 108.1 . . ?
C10 C11 H11A 109.5 3_665 . ?
C10 C11 H11B 109.5 3_665 . ?
N1 C10 C11 110.34(17) . 3_665 ?
N1 C10 H10A 109.6 . . ?
N1 C10 H10B 109.6 . . ?
C11 C10 H10A 109.6 3_665 . ?
C11 C10 H10B 109.6 3_665 . ?
H10A C10 H10B 108.1 . . ?
C1 C6 C5 119.04(18) . . ?
C1 C6 C9 121.52(19) . . ?
C5 C6 C9 119.2(2) . . ?
C6 C5 H5 118.9 . . ?
C4 C5 C6 122.1(2) . . ?
C4 C5 H5 118.9 . . ?
C3 C4 C8 120.7(2) . . ?
C5 C4 C3 118.0(2) . . ?
C5 C4 C8 121.3(2) . . ?
N1 C9 C6 114.39(18) . . ?
N1 C9 H9A 108.7 . . ?
N1 C9 H9B 108.7 . . ?
C6 C9 H9A 108.7 . . ?
C6 C9 H9B 108.7 . . ?
H9A C9 H9B 107.6 . . ?
O2 C7 H7A 109.5 . . ?
O2 C7 H7B 109.5 . . ?
O2 C7 H7C 109.5 . . ?
H7A C7 H7B 109.5 . . ?
H7A C7 H7C 109.5 . . ?
H7B C7 H7C 109.5 . . ?
C4 C8 H8A 109.5 . . ?
C4 C8 H8B 109.5 . . ?
C4 C8 H8C 109.5 . . ?
H8A C8 H8B 109.5 . . ?
H8A C8 H8C 109.5 . . ?
H8B C8 H8C 109.5 . . ?

loop_
_geom_bond_atom_site_label_1
_geom_bond_atom_site_label_2
_geom_bond_distance
_geom_bond_site_symmetry_2
_geom_bond_publ_flag
O1 H1 0.8200 . ?
O1 C1 1.362(2) . ?
O2 C2 1.369(3) . ?
O2 C7 1.414(3) . ?
N1 C11 1.469(2) . ?
N1 C10 1.469(3) . ?
N1 C9 1.468(3) . ?
C2 C1 1.404(3) . ?
C2 C3 1.378(3) . ?
C1 C6 1.389(3) . ?
C3 H3 0.9300 . ?
C3 C4 1.393(3) . ?
C11 H11A 0.9700 . ?
C11 H11B 0.9700 . ?
C11 C10 1.500(3) 3_665 ?
C10 H10A 0.9700 . ?
C10 H10B 0.9700 . ?
C6 C5 1.391(3) . ?
C6 C9 1.514(3) . ?
C5 H5 0.9300 . ?
C5 C4 1.385(3) . ?
C4 C8 1.512(3) . ?
C9 H9A 0.9700 . ?
C9 H9B 0.9700 . ?
C7 H7A 0.9600 . ?
C7 H7B 0.9600 . ?
C7 H7C 0.9600 . ?
C8 H8A 0.9600 . ?
C8 H8B 0.9600 . ?
C8 H8C 0.9600 . ?

loop_
_geom_torsion_atom_site_label_1
_geom_torsion_atom_site_label_2
_geom_torsion_atom_site_label_3
_geom_torsion_atom_site_label_4
_geom_torsion
_geom_torsion_site_symmetry_1
_geom_torsion_site_symmetry_2
_geom_torsion_site_symmetry_3
_geom_torsion_site_symmetry_4
_geom_torsion_publ_flag
O1 C1 C6 C5 -178.6(2) . . . . ?
O1 C1 C6 C9 -4.6(3) . . . . ?
O2 C2 C1 O1 -1.1(3) . . . . ?
O2 C2 C1 C6 -179.21(18) . . . . ?
O2 C2 C3 C4 179.1(2) . . . . ?
C2 C1 C6 C5 -0.6(3) . . . . ?
C2 C1 C6 C9 173.5(2) . . . . ?
C2 C3 C4 C5 0.5(3) . . . . ?
C2 C3 C4 C8 -178.3(2) . . . . ?
C1 C2 C3 C4 0.4(3) . . . . ?
C1 C6 C5 C4 1.6(3) . . . . ?
C1 C6 C9 N1 30.6(3) . . . . ?
C3 C2 C1 O1 177.80(18) . . . . ?
C3 C2 C1 C6 -0.3(3) . . . . ?
C11 N1 C10 C11 58.2(2) . . . 3_665 ?
C11 N1 C9 C6 -163.45(18) . . . . ?
C10 N1 C11 C10 -58.4(3) . . . 3_665 ?
C10 N1 C9 C6 74.6(2) . . . . ?
C6 C5 C4 C3 -1.5(4) . . . . ?
C6 C5 C4 C8 177.3(2) . . . . ?
C5 C6 C9 N1 -155.4(2) . . . . ?
C9 N1 C11 C10 177.98(18) . . . 3_665 ?
C9 N1 C10 C11 -178.78(16) . . . 3_665 ?
C9 C6 C5 C4 -172.6(2) . . . . ?
C7 O2 C2 C1 178.0(2) . . . . ?
C7 O2 C2 C3 -0.8(3) . . . . ?
